data_4066343
loop_
_publ_author_name
'Maheswari, K.'
'Rajendran, N. M.'
'Meyer, Jens'
'Reddy, N. Dastagiri'

_publ_section_title
;
 Reactions of an Aluminum Amide with Aromatic Nitriles: Formation of
 Al&#x2212;N&#x2212;C Frameworks
;
_journal_issue 17
_journal_name_full Organometallics
_journal_page_first 3799
_journal_paper_doi 10.1021/om100406y
_journal_volume 29
_journal_year 2010
_chemical_formula_sum 'C124 H164 Al4 N8'
_chemical_formula_weight 1874.55
_chemical_name_systematic
;
 ?
;
_space_group_IT_number 14
_symmetry_cell_setting monoclinic
_symmetry_space_group_name_Hall '-P 2yn'
_symmetry_space_group_name_H-M 'P 1 21/n 1'
_atom_sites_solution_hydrogens geom
_atom_sites_solution_primary direct
_atom_sites_solution_secondary difmap
_audit_creation_method SHELXL-97
_cell_angle_alpha 90.00
_cell_angle_beta 95.751(3)
_cell_angle_gamma 90.00
_cell_formula_units_Z 2
_cell_length_a 13.6963(4)
_cell_length_b 17.2583(6)
_cell_length_c 23.8216(9)
_cell_measurement_reflns_used 4898
_cell_measurement_temperature 150(2)
_cell_measurement_theta_max 29.2420
_cell_measurement_theta_min 2.6583
_cell_volume 5602.5(3)
_computing_cell_refinement
;
'Fri Mar 19 12:57:06 2010'
;
_computing_data_collection
;
'Fri Mar 19 12:57:06 2010'
;
_computing_data_reduction
;
'Fri Mar 19 12:57:06 2010'
;
_computing_molecular_graphics ORTEP
_computing_publication_material WINGX
_computing_structure_refinement 'SHELXL-97 (Sheldrick, 1997)'
_computing_structure_solution 'SHELXL-97 (Sheldrick, 1997)'
_diffrn_ambient_temperature 150(2)
_diffrn_detector_area_resol_mean 15.9821
_diffrn_measured_fraction_theta_full 0.999
_diffrn_measured_fraction_theta_max 0.848
_diffrn_measurement_device_type 'Xcalibur, Eos'
_diffrn_measurement_method '\w scans'
_diffrn_radiation_monochromator graphite
_diffrn_radiation_source 'fine-focus sealed tube'
_diffrn_radiation_type MoK\a
_diffrn_radiation_wavelength 0.71073
_diffrn_reflns_av_R_equivalents 0.0603
_diffrn_reflns_av_sigmaI/netI 0.2310
_diffrn_reflns_limit_h_max 17
_diffrn_reflns_limit_h_min -17
_diffrn_reflns_limit_k_max 23
_diffrn_reflns_limit_k_min -14
_diffrn_reflns_limit_l_max 32
_diffrn_reflns_limit_l_min -31
_diffrn_reflns_number 27432
_diffrn_reflns_theta_full 25.00
_diffrn_reflns_theta_max 29.31
_diffrn_reflns_theta_min 2.66
_exptl_absorpt_coefficient_mu 0.093
_exptl_absorpt_correction_T_max 1.00000
_exptl_absorpt_correction_T_min 0.84488
_exptl_absorpt_correction_type multi-scan
_exptl_absorpt_process_details
;
'Fri Mar 19 12:57:06 2010
CrysAlisPro, Oxford Diffraction Ltd.,
Version 1.171.33.55 (release 05-01-2010 CrysAlis171 .NET)
(compiled Jan  5 2010,16:28:46)
Empirical absorption correction using spherical harmonics,
 implemented in SCALE3 ABSPACK scaling algorithm.'
;
_exptl_crystal_colour colorless
_exptl_crystal_density_diffrn 1.111
_exptl_crystal_density_method 'not measured'
_exptl_crystal_description 'rhombic prism'
_exptl_crystal_F_000 2032
_exptl_crystal_size_max 0.35
_exptl_crystal_size_mid 0.20
_exptl_crystal_size_min 0.20
_refine_diff_density_max 0.776
_refine_diff_density_min -0.467
_refine_diff_density_rms 0.062
_refine_ls_extinction_method none
_refine_ls_goodness_of_fit_ref 0.819
_refine_ls_hydrogen_treatment constr
_refine_ls_matrix_type full
_refine_ls_number_parameters 578
_refine_ls_number_reflns 12998
_refine_ls_number_restraints 0
_refine_ls_restrained_S_all 0.819
_refine_ls_R_factor_all 0.1662
_refine_ls_R_factor_gt 0.0680
_refine_ls_shift/su_max 0.001
_refine_ls_shift/su_mean 0.000
_refine_ls_structure_factor_coef Fsqd
_refine_ls_weighting_details 'calc w=1/[\s^2^(Fo^2^)+(0.0717P)^2^+0.0000P] where P=(Fo^2^+2Fc^2^)/3'
_refine_ls_weighting_scheme calc
_refine_ls_wR_factor_gt 0.1520
_refine_ls_wR_factor_ref 0.1700
_reflns_number_gt 4999
_reflns_number_total 12998
_reflns_threshold_expression >2\s(I)
_cod_data_source_file om100406y_si_002.cif
_cod_data_source_block compound_6
_cod_database_code 4066343

loop_
_symmetry_equiv_pos_as_xyz
'x, y, z'
'-x+1/2, y+1/2, -z+1/2'
'-x, -y, -z'
'x-1/2, -y-1/2, z-1/2'

loop_
_atom_site_label
_atom_site_type_symbol
_atom_site_fract_x
_atom_site_fract_y
_atom_site_fract_z
_atom_site_U_iso_or_equiv
_atom_site_adp_type
_atom_site_occupancy
_atom_site_symmetry_multiplicity
_atom_site_calc_flag
_atom_site_refinement_flags
C1 C 0.06559(19) 0.64066(18) 0.01863(12) 0.0144(7) Uani 1 1 d .
C1A C 0.1909(6) 0.3206(6) 0.7401(4) 0.215(4) Uiso 1 1 d .
H1A1 H 0.1700 0.2839 0.7110 0.323 Uiso 1 1 calc R
H1A2 H 0.1683 0.3714 0.7287 0.323 Uiso 1 1 calc R
H1A3 H 0.1639 0.3064 0.7743 0.323 Uiso 1 1 calc R
C1B C 0.5410(4) 0.8151(4) 0.1124(3) 0.148(3) Uani 1 1 d .
H1B1 H 0.5548 0.8048 0.0744 0.223 Uiso 1 1 calc R
H1B2 H 0.4798 0.7913 0.1190 0.223 Uiso 1 1 calc R
H1B3 H 0.5926 0.7941 0.1382 0.223 Uiso 1 1 calc R
C3 C 0.37089(19) 0.5841(2) 0.08804(14) 0.0339(9) Uani 1 1 d .
H4B1 H 0.3919 0.6351 0.0787 0.051 Uiso 1 1 calc R
H4B2 H 0.4182 0.5468 0.0781 0.051 Uiso 1 1 calc R
H4B3 H 0.3650 0.5812 0.1278 0.051 Uiso 1 1 calc R
C2A C 0.2969(5) 0.3206(4) 0.7495(3) 0.120(2) Uiso 1 1 d .
C2B C 0.5345(3) 0.9002(4) 0.1211(3) 0.0757(17) Uani 1 1 d .
C2 C -0.01986(19) 0.4827(2) 0.11506(12) 0.0241(8) Uani 1 1 d .
H8E1 H -0.0884 0.4876 0.1025 0.036 Uiso 1 1 calc R
H8E2 H 0.0010 0.5266 0.1379 0.036 Uiso 1 1 calc R
H8E3 H -0.0092 0.4361 0.1369 0.036 Uiso 1 1 calc R
C3A C 0.3616(4) 0.3569(4) 0.7802(3) 0.108(2) Uiso 1 1 d .
H3A H 0.3427 0.3911 0.8073 0.130 Uiso 1 1 calc R
C3B C 0.5169(3) 0.9275(4) 0.1709(2) 0.0707(15) Uani 1 1 d .
H3B H 0.5106 0.8922 0.1999 0.085 Uiso 1 1 calc R
C4 C 0.00984(18) 0.71233(18) -0.00145(12) 0.0157(7) Uani 1 1 d .
C4A C 0.3210(5) 0.2684(4) 0.7089(3) 0.129(2) Uiso 1 1 d .
H4A H 0.2730 0.2415 0.6865 0.154 Uiso 1 1 calc R
C4B C 0.5078(4) 1.0016(6) 0.1820(4) 0.133(3) Uani 1 1 d .
H4B H 0.4968 1.0188 0.2178 0.160 Uiso 1 1 calc R
C5 C -0.00103(19) 0.77829(18) 0.03080(13) 0.0200(7) Uani 1 1 d .
H3 H 0.0301 0.7810 0.0673 0.024 Uiso 1 1 calc R
C5A C 0.4627(6) 0.3468(5) 0.7742(4) 0.168(3) Uiso 1 1 d .
H5A H 0.5092 0.3755 0.7965 0.201 Uiso 1 1 calc R
C5B C 0.5443(9) 1.0304(11) 0.0873(7) 0.272(13) Uani 1 1 d .
H5B H 0.5609 1.0654 0.0601 0.327 Uiso 1 1 calc R
C6 C -0.05765(19) 0.83997(18) 0.00932(13) 0.0207(7) Uani 1 1 d .
H5 H -0.0632 0.8833 0.0320 0.025 Uiso 1 1 calc R
C6A C 0.4912(5) 0.2972(5) 0.7375(3) 0.144(3) Uiso 1 1 d .
H6A H 0.5567 0.2872 0.7332 0.173 Uiso 1 1 calc R
C6B C 0.5469(4) 0.9488(7) 0.0799(3) 0.152(5) Uani 1 1 d .
H6B H 0.5577 0.9291 0.0448 0.182 Uiso 1 1 calc R
C7 C -0.10660(19) 0.83977(18) -0.04483(13) 0.0198(7) Uani 1 1 d .
C7A C 0.4096(5) 0.2593(5) 0.7040(3) 0.139(2) Uiso 1 1 d .
H7A H 0.4257 0.2249 0.6763 0.167 Uiso 1 1 calc R
C7B C 0.5153(7) 1.0530(6) 0.1381(7) 0.212(9) Uani 1 1 d .
H7B H 0.5001 1.1048 0.1433 0.254 Uiso 1 1 calc R
C8 C -0.0951(2) 0.77359(19) -0.07677(13) 0.0242(8) Uani 1 1 d .
H0 H -0.1261 0.7709 -0.1133 0.029 Uiso 1 1 calc R
C9 C -0.0387(2) 0.71162(19) -0.05577(13) 0.0211(7) Uani 1 1 d .
H0EA H -0.0331 0.6683 -0.0785 0.025 Uiso 1 1 calc R
C10 C -0.1680(2) 0.90941(19) -0.06635(14) 0.0266(8) Uani 1 1 d .
C11 C -0.2071(3) 0.9010(2) -0.12857(15) 0.0457(11) Uani 1 1 d .
H4D1 H -0.2451 0.9459 -0.1404 0.069 Uiso 1 1 calc R
H4D2 H -0.2478 0.8556 -0.1333 0.069 Uiso 1 1 calc R
H4D3 H -0.1531 0.8960 -0.1510 0.069 Uiso 1 1 calc R
C12 C -0.1055(2) 0.9831(2) -0.05914(16) 0.0410(10) Uani 1 1 d .
H6B1 H -0.0802 0.9886 -0.0203 0.061 Uiso 1 1 calc R
H6B2 H -0.1452 1.0273 -0.0705 0.061 Uiso 1 1 calc R
H6B3 H -0.0519 0.9796 -0.0821 0.061 Uiso 1 1 calc R
C13 C -0.2565(2) 0.9174(2) -0.03204(16) 0.0407(10) Uani 1 1 d .
H1C1 H -0.2339 0.9234 0.0072 0.061 Uiso 1 1 calc R
H1C2 H -0.2966 0.8718 -0.0370 0.061 Uiso 1 1 calc R
H1C3 H -0.2943 0.9619 -0.0448 0.061 Uiso 1 1 calc R
C14 C 0.25162(18) 0.40538(18) 0.07585(13) 0.0168(7) Uani 1 1 d .
C15 C 0.2700(2) 0.38681(19) 0.13379(14) 0.0239(8) Uani 1 1 d .
C16 C 0.3323(2) 0.3256(2) 0.15026(16) 0.0350(9) Uani 1 1 d .
H3CA H 0.3433 0.3130 0.1883 0.042 Uiso 1 1 calc R
C17 C 0.3778(2) 0.2834(2) 0.11204(18) 0.0411(10) Uani 1 1 d .
H3BA H 0.4202 0.2433 0.1240 0.049 Uiso 1 1 calc R
C18 C 0.3604(2) 0.3009(2) 0.05570(17) 0.0350(9) Uani 1 1 d .
H7AA H 0.3911 0.2719 0.0297 0.042 Uiso 1 1 calc R
C19 C 0.2983(2) 0.36063(19) 0.03674(14) 0.0256(8) Uani 1 1 d .
C20 C 0.2828(2) 0.3758(2) -0.02602(14) 0.0274(8) Uani 1 1 d .
H4AA H 0.2379 0.4199 -0.0321 0.033 Uiso 1 1 calc R
C21 C 0.2362(2) 0.3069(2) -0.05901(15) 0.0454(11) Uani 1 1 d .
H2D1 H 0.2279 0.3193 -0.0985 0.068 Uiso 1 1 calc R
H2D2 H 0.1735 0.2958 -0.0462 0.068 Uiso 1 1 calc R
H2D3 H 0.2781 0.2624 -0.0531 0.068 Uiso 1 1 calc R
C22 C 0.3796(2) 0.3981(2) -0.04906(17) 0.0454(11) Uani 1 1 d .
H1D1 H 0.3679 0.4078 -0.0888 0.068 Uiso 1 1 calc R
H1D2 H 0.4258 0.3564 -0.0425 0.068 Uiso 1 1 calc R
H1D3 H 0.4056 0.4439 -0.0303 0.068 Uiso 1 1 calc R
C23 C 0.2224(2) 0.4302(2) 0.17846(13) 0.0303(9) Uani 1 1 d .
H0CA H 0.1876 0.4747 0.1605 0.036 Uiso 1 1 calc R
C24 C 0.2965(3) 0.4607(2) 0.22553(15) 0.0469(11) Uani 1 1 d .
H4C1 H 0.2624 0.4880 0.2528 0.070 Uiso 1 1 calc R
H4C2 H 0.3415 0.4953 0.2098 0.070 Uiso 1 1 calc R
H4C3 H 0.3321 0.4180 0.2435 0.070 Uiso 1 1 calc R
C25 C 0.1463(2) 0.3785(2) 0.20420(15) 0.0443(10) Uani 1 1 d .
H0D1 H 0.1165 0.4071 0.2326 0.066 Uiso 1 1 calc R
H0D2 H 0.1784 0.3334 0.2209 0.066 Uiso 1 1 calc R
H0D3 H 0.0967 0.3628 0.1751 0.066 Uiso 1 1 calc R
C26 C 0.19368(19) 0.71746(18) 0.07392(13) 0.0196(7) Uani 1 1 d .
C27 C 0.23729(19) 0.77477(19) 0.04349(14) 0.0236(8) Uani 1 1 d .
C28 C 0.2758(2) 0.8404(2) 0.07260(17) 0.0341(9) Uani 1 1 d .
H5AA H 0.3064 0.8785 0.0530 0.041 Uiso 1 1 calc R
C29 C 0.2693(2) 0.8494(2) 0.12917(17) 0.0385(10) Uani 1 1 d .
H2CA H 0.2935 0.8940 0.1475 0.046 Uiso 1 1 calc R
C30 C 0.2271(2) 0.7923(2) 0.15883(15) 0.0340(9) Uani 1 1 d .
H7BA H 0.2238 0.7988 0.1974 0.041 Uiso 1 1 calc R
C31 C 0.1891(2) 0.72539(19) 0.13302(13) 0.0230(8) Uani 1 1 d .
C32 C 0.2461(2) 0.7691(2) -0.01935(14) 0.0295(8) Uani 1 1 d .
H7CA H 0.2104 0.7227 -0.0334 0.035 Uiso 1 1 calc R
C33 C 0.1994(3) 0.8392(2) -0.05180(16) 0.0443(10) Uani 1 1 d .
H9C1 H 0.2059 0.8332 -0.0913 0.066 Uiso 1 1 calc R
H9C2 H 0.2321 0.8857 -0.0383 0.066 Uiso 1 1 calc R
H9C3 H 0.1311 0.8422 -0.0460 0.066 Uiso 1 1 calc R
C34 C 0.3530(2) 0.7598(2) -0.03182(16) 0.0476(11) Uani 1 1 d .
H5D1 H 0.3558 0.7564 -0.0718 0.071 Uiso 1 1 calc R
H5D2 H 0.3798 0.7135 -0.0141 0.071 Uiso 1 1 calc R
H5D3 H 0.3903 0.8038 -0.0173 0.071 Uiso 1 1 calc R
C35 C 0.0334(2) 0.6790(2) 0.16866(17) 0.0548(12) Uani 1 1 d .
H9D1 H 0.0058 0.6385 0.1898 0.082 Uiso 1 1 calc R
H9D2 H 0.0010 0.6800 0.1310 0.082 Uiso 1 1 calc R
H9D3 H 0.0247 0.7280 0.1866 0.082 Uiso 1 1 calc R
C36 C 0.1420(2) 0.6639(2) 0.16639(13) 0.0288(8) Uani 1 1 d .
H8AA H 0.1480 0.6146 0.1466 0.035 Uiso 1 1 calc R
C37 C 0.1926(3) 0.6537(3) 0.22641(15) 0.0588(12) Uani 1 1 d .
H7D1 H 0.1603 0.6134 0.2453 0.088 Uiso 1 1 calc R
H7D2 H 0.1889 0.7013 0.2469 0.088 Uiso 1 1 calc R
H7D3 H 0.2601 0.6400 0.2246 0.088 Uiso 1 1 calc R
C38 C 0.2875(2) 0.5715(2) -0.08109(16) 0.0298(8) Uani 1 1 d .
C39 C 0.3099(2) 0.5717(2) -0.13870(14) 0.0285(8) Uani 1 1 d .
C40 C 0.2369(2) 0.5570(2) -0.18161(15) 0.0438(11) Uani 1 1 d .
H8CA H 0.1733 0.5463 -0.1734 0.053 Uiso 1 1 calc R
C41 C 0.2594(2) 0.5582(2) -0.23679(15) 0.0442(11) Uani 1 1 d .
H3DA H 0.2096 0.5489 -0.2655 0.053 Uiso 1 1 calc R
C42 C 0.3533(2) 0.5727(2) -0.25102(13) 0.0274(8) Uani 1 1 d .
C43 C 0.4253(2) 0.5867(2) -0.20676(14) 0.0315(9) Uani 1 1 d .
H6CA H 0.4893 0.5963 -0.2148 0.038 Uiso 1 1 calc R
C44 C 0.4044(2) 0.5866(2) -0.15125(14) 0.0362(9) Uani 1 1 d .
H2BA H 0.4538 0.5966 -0.1224 0.043 Uiso 1 1 calc R
C45 C 0.3721(2) 0.5752(2) -0.31326(14) 0.0302(9) Uani 1 1 d .
C46 C 0.3341(3) 0.5015(3) -0.34334(16) 0.0570(12) Uani 1 1 d .
H8D1 H 0.3462 0.5040 -0.3823 0.085 Uiso 1 1 calc R
H8D2 H 0.2649 0.4967 -0.3407 0.085 Uiso 1 1 calc R
H8D3 H 0.3674 0.4574 -0.3259 0.085 Uiso 1 1 calc R
C47 C 0.4808(2) 0.5843(2) -0.32020(14) 0.0421(10) Uani 1 1 d .
H5C1 H 0.5052 0.6305 -0.3012 0.063 Uiso 1 1 calc R
H5C2 H 0.4896 0.5880 -0.3596 0.063 Uiso 1 1 calc R
H5C3 H 0.5160 0.5402 -0.3042 0.063 Uiso 1 1 calc R
C48 C 0.3182(3) 0.6465(3) -0.34091(15) 0.0520(12) Uani 1 1 d .
H6D1 H 0.3421 0.6928 -0.3217 0.078 Uiso 1 1 calc R
H6D2 H 0.2490 0.6417 -0.3382 0.078 Uiso 1 1 calc R
H6D3 H 0.3301 0.6495 -0.3799 0.078 Uiso 1 1 calc R
N1 N 0.02963(15) 0.57172(14) 0.00707(10) 0.0150(6) Uani 1 1 d .
N3 N 0.18946(15) 0.46859(14) 0.05689(10) 0.0155(6) Uani 1 1 d .
N2 N 0.15678(15) 0.64664(14) 0.04804(10) 0.0156(6) Uani 1 1 d .
N4 N 0.26848(17) 0.57018(16) -0.03510(11) 0.0263(7) Uani 1 1 d .
Al1 Al 0.05605(6) 0.47799(5) 0.04911(4) 0.0151(2) Uani 1 1 d .
Al2 Al 0.24439(6) 0.56210(6) 0.04652(4) 0.0169(2) Uani 1 1 d .

loop_
_atom_site_aniso_label
_atom_site_aniso_U_11
_atom_site_aniso_U_22
_atom_site_aniso_U_33
_atom_site_aniso_U_23
_atom_site_aniso_U_13
_atom_site_aniso_U_12
C1 0.0182(15) 0.0165(18) 0.0096(15) -0.0016(15) 0.0067(13) 0.0005(13)
C1B 0.068(4) 0.154(7) 0.214(8) -0.085(7) -0.030(4) 0.036(4)
C3 0.0204(16) 0.036(2) 0.045(2) 0.005(2) 0.0002(16) -0.0008(15)
C2B 0.029(2) 0.108(5) 0.087(4) -0.012(5) -0.005(3) 0.005(3)
C2 0.0217(15) 0.029(2) 0.0206(17) 0.0004(17) -0.0016(14) 0.0016(14)
C3B 0.049(3) 0.094(5) 0.070(4) -0.018(4) 0.012(3) -0.009(3)
C4 0.0150(14) 0.0156(18) 0.0160(16) 0.0007(15) -0.0008(13) -0.0019(12)
C4B 0.057(4) 0.125(7) 0.213(10) -0.068(8) -0.012(4) 0.011(4)
C5 0.0209(15) 0.0215(19) 0.0167(17) 0.0002(17) -0.0017(13) 0.0005(14)
C5B 0.096(8) 0.38(2) 0.32(2) 0.29(2) -0.097(9) -0.125(11)
C6 0.0234(16) 0.0155(18) 0.0231(18) -0.0022(17) 0.0023(14) 0.0015(14)
C6B 0.062(4) 0.316(14) 0.071(4) 0.079(7) -0.025(3) -0.075(6)
C7 0.0195(15) 0.0158(18) 0.0239(19) 0.0044(17) 0.0006(14) 0.0002(13)
C7B 0.075(6) 0.089(7) 0.45(3) 0.099(12) -0.079(10) -0.008(5)
C8 0.0276(16) 0.024(2) 0.0184(18) 0.0002(18) -0.0098(14) -0.0019(15)
C9 0.0306(17) 0.0147(18) 0.0172(17) -0.0036(16) -0.0010(14) 0.0007(14)
C10 0.0295(17) 0.0167(19) 0.031(2) 0.0044(18) -0.0078(16) 0.0064(14)
C11 0.065(2) 0.033(2) 0.036(2) 0.009(2) -0.013(2) 0.023(2)
C12 0.042(2) 0.022(2) 0.057(3) 0.010(2) -0.0040(19) 0.0069(17)
C13 0.0306(18) 0.034(2) 0.056(3) 0.003(2) -0.0009(18) 0.0108(16)
C14 0.0119(14) 0.0147(18) 0.0226(18) 0.0018(16) -0.0045(13) -0.0036(12)
C15 0.0151(14) 0.025(2) 0.030(2) 0.0059(18) -0.0057(14) -0.0031(14)
C16 0.0353(19) 0.030(2) 0.037(2) 0.011(2) -0.0116(17) 0.0006(17)
C17 0.0323(19) 0.025(2) 0.063(3) 0.011(2) -0.007(2) 0.0101(16)
C18 0.0273(18) 0.025(2) 0.053(3) -0.006(2) 0.0072(18) 0.0053(16)
C19 0.0182(15) 0.022(2) 0.037(2) -0.0004(19) 0.0066(15) -0.0001(14)
C20 0.0254(17) 0.024(2) 0.034(2) -0.0036(19) 0.0084(16) 0.0021(14)
C21 0.048(2) 0.044(3) 0.045(2) -0.014(2) 0.0119(19) -0.0083(19)
C22 0.041(2) 0.039(3) 0.060(3) 0.002(2) 0.023(2) 0.0000(18)
C23 0.0333(18) 0.036(2) 0.0206(18) 0.0059(19) -0.0052(16) 0.0043(16)
C24 0.056(2) 0.046(3) 0.037(2) 0.000(2) -0.0080(19) -0.002(2)
C25 0.042(2) 0.059(3) 0.031(2) 0.012(2) -0.0013(18) 0.003(2)
C26 0.0158(14) 0.0151(18) 0.0261(19) -0.0009(17) -0.0065(14) 0.0009(13)
C27 0.0192(15) 0.0159(18) 0.034(2) 0.0012(18) -0.0031(15) 0.0012(14)
C28 0.0260(17) 0.021(2) 0.055(3) -0.001(2) 0.0010(18) -0.0040(15)
C29 0.0365(19) 0.022(2) 0.053(3) -0.020(2) -0.0148(19) -0.0031(17)
C30 0.042(2) 0.026(2) 0.031(2) -0.016(2) -0.0116(17) 0.0022(17)
C31 0.0243(16) 0.021(2) 0.0223(18) -0.0051(18) -0.0051(14) 0.0072(14)
C32 0.0327(18) 0.021(2) 0.035(2) 0.0027(19) 0.0062(16) -0.0055(15)
C33 0.056(2) 0.032(3) 0.045(2) 0.012(2) 0.008(2) -0.0012(19)
C34 0.039(2) 0.046(3) 0.060(3) 0.003(2) 0.0204(19) -0.0042(19)
C35 0.053(2) 0.051(3) 0.063(3) 0.018(3) 0.019(2) 0.006(2)
C36 0.0399(19) 0.026(2) 0.0194(19) -0.0053(18) -0.0008(16) 0.0043(16)
C37 0.092(3) 0.052(3) 0.030(2) 0.007(2) -0.007(2) 0.003(3)
C38 0.0335(18) 0.019(2) 0.037(2) 0.002(2) 0.0076(17) 0.0024(15)
C39 0.0382(19) 0.028(2) 0.0218(18) 0.0013(18) 0.0123(16) -0.0020(16)
C40 0.0284(18) 0.069(3) 0.037(2) -0.004(2) 0.0143(18) -0.0120(19)
C41 0.032(2) 0.069(3) 0.031(2) 0.000(2) 0.0024(17) -0.0072(19)
C42 0.0323(18) 0.029(2) 0.0214(18) 0.0023(18) 0.0050(16) -0.0029(15)
C43 0.0255(17) 0.047(3) 0.0233(19) -0.001(2) 0.0073(16) -0.0050(16)
C44 0.0333(19) 0.049(3) 0.026(2) -0.005(2) -0.0001(17) -0.0041(17)
C45 0.0301(18) 0.038(2) 0.0224(19) -0.001(2) 0.0040(15) -0.0028(16)
C46 0.073(3) 0.063(3) 0.036(2) -0.013(3) 0.013(2) -0.020(2)
C47 0.043(2) 0.063(3) 0.0217(19) 0.000(2) 0.0102(17) 0.0000(19)
C48 0.056(2) 0.068(3) 0.033(2) 0.016(2) 0.0073(19) 0.013(2)
N1 0.0151(11) 0.0152(15) 0.0145(13) 0.0011(13) -0.0006(10) -0.0009(11)
N3 0.0147(11) 0.0141(14) 0.0172(13) 0.0021(13) -0.0006(10) -0.0003(10)
N2 0.0128(11) 0.0152(15) 0.0176(14) -0.0043(13) -0.0037(10) -0.0006(10)
N4 0.0326(15) 0.0241(17) 0.0235(16) -0.0009(15) 0.0102(13) -0.0005(13)
Al1 0.0137(4) 0.0155(5) 0.0154(5) 0.0004(5) -0.0018(4) -0.0001(4)
Al2 0.0153(4) 0.0173(5) 0.0181(5) -0.0002(5) 0.0017(4) 0.0003(4)

loop_
_atom_type_symbol
_atom_type_description
_atom_type_scat_dispersion_real
_atom_type_scat_dispersion_imag
_atom_type_scat_source
C C 0.0033 0.0016 'International Tables Vol C Tables 4.2.6.8 and 6.1.1.4'
H H 0.0000 0.0000 'International Tables Vol C Tables 4.2.6.8 and 6.1.1.4'
N N 0.0061 0.0033 'International Tables Vol C Tables 4.2.6.8 and 6.1.1.4'
Al Al 0.0645 0.0514 'International Tables Vol C Tables 4.2.6.8 and 6.1.1.4'

loop_
_geom_angle_atom_site_label_1
_geom_angle_atom_site_label_2
_geom_angle_atom_site_label_3
_geom_angle
_geom_angle_site_symmetry_1
_geom_angle_site_symmetry_3
N1 C1 N2 118.7(3) . .
N1 C1 C4 120.8(2) . .
N2 C1 C4 120.4(3) . .
C3A C2A C4A 121.7(7) . .
C3A C2A C1A 136.8(8) . .
C4A C2A C1A 101.4(7) . .
C6B C2B C3B 119.5(7) . .
C6B C2B C1B 120.8(8) . .
C3B C2B C1B 119.7(7) . .
C2A C3A C5A 121.4(8) . .
C4B C3B C2B 123.7(7) . .
C5 C4 C9 116.9(3) . .
C5 C4 C1 125.2(3) . .
C9 C4 C1 117.8(3) . .
C7A C4A C2A 116.9(8) . .
C3B C4B C7B 117.2(10) . .
C6 C5 C4 120.8(3) . .
C6A C5A C3A 120.4(8) . .
C7B C5B C6B 113.9(11) . .
C5 C6 C7 122.7(3) . .
C5A C6A C7A 113.3(8) . .
C2B C6B C5B 122.3(10) . .
C8 C7 C6 116.0(3) . .
C8 C7 C10 123.5(3) . .
C6 C7 C10 120.5(3) . .
C4A C7A C6A 126.4(8) . .
C5B C7B C4B 122.5(13) . .
C9 C8 C7 121.8(3) . .
C8 C9 C4 121.7(3) . .
C7 C10 C11 112.2(3) . .
C7 C10 C12 109.5(2) . .
C11 C10 C12 108.9(3) . .
C7 C10 C13 109.2(3) . .
C11 C10 C13 107.8(3) . .
C12 C10 C13 109.2(3) . .
C19 C14 C15 118.2(3) . .
C19 C14 N3 120.3(3) . .
C15 C14 N3 121.6(3) . .
C16 C15 C14 119.5(3) . .
C16 C15 C23 118.5(3) . .
C14 C15 C23 122.0(3) . .
C17 C16 C15 121.7(3) . .
C16 C17 C18 119.3(3) . .
C17 C18 C19 121.6(3) . .
C18 C19 C14 119.8(3) . .
C18 C19 C20 118.2(3) . .
C14 C19 C20 122.0(3) . .
C19 C20 C21 112.6(3) . .
C19 C20 C22 110.9(3) . .
C21 C20 C22 110.0(3) . .
C15 C23 C24 112.8(3) . .
C15 C23 C25 110.6(3) . .
C24 C23 C25 109.4(3) . .
C27 C26 C31 120.6(3) . .
C27 C26 N2 122.0(3) . .
C31 C26 N2 117.2(3) . .
C26 C27 C28 118.3(3) . .
C26 C27 C32 123.2(3) . .
C28 C27 C32 118.5(3) . .
C29 C28 C27 121.4(3) . .
C28 C29 C30 119.8(3) . .
C29 C30 C31 121.9(3) . .
C30 C31 C26 117.9(3) . .
C30 C31 C36 120.9(3) . .
C26 C31 C36 121.1(3) . .
C27 C32 C34 111.7(3) . .
C27 C32 C33 112.0(3) . .
C34 C32 C33 110.0(3) . .
C31 C36 C35 111.7(3) . .
C31 C36 C37 113.2(3) . .
C35 C36 C37 109.8(3) . .
N4 C38 C39 178.7(4) . .
C40 C39 C44 119.9(3) . .
C40 C39 C38 120.0(3) . .
C44 C39 C38 120.1(3) . .
C39 C40 C41 119.3(3) . .
C40 C41 C42 122.5(3) . .
C41 C42 C43 116.8(3) . .
C41 C42 C45 119.5(3) . .
C43 C42 C45 123.7(3) . .
C44 C43 C42 121.8(3) . .
C43 C44 C39 119.7(3) . .
C47 C45 C46 109.0(3) . .
C47 C45 C42 111.6(3) . .
C46 C45 C42 110.5(3) . .
C47 C45 C48 107.5(3) . .
C46 C45 C48 109.8(3) . .
C42 C45 C48 108.4(3) . .
C1 N1 Al1 139.0(2) . 3_565
C1 N1 Al1 127.6(2) . .
Al1 N1 Al1 93.33(11) 3_565 .
C14 N3 Al2 118.80(17) . .
C14 N3 Al1 131.19(19) . .
Al2 N3 Al1 109.44(13) . .
C1 N2 C26 123.0(2) . .
C1 N2 Al2 118.6(2) . .
C26 N2 Al2 117.88(17) . .
C38 N4 Al2 175.4(3) . .
N3 Al1 N1 125.06(11) . 3_565
N3 Al1 N1 105.23(11) . .
N1 Al1 N1 86.67(11) 3_565 .
N3 Al1 C2 121.69(11) . .
N1 Al1 C2 104.06(12) 3_565 .
N1 Al1 C2 107.13(12) . .
N3 Al1 Al1 125.04(9) . 3_565
N1 Al1 Al1 43.66(8) 3_565 3_565
N1 Al1 Al1 43.01(7) . 3_565
C2 Al1 Al1 111.69(9) . 3_565
N3 Al1 Al2 35.09(8) . .
N1 Al1 Al2 133.26(8) 3_565 .
N1 Al1 Al2 72.26(7) . .
C2 Al1 Al2 121.73(10) . .
Al1 Al1 Al2 104.93(5) 3_565 .
N3 Al2 N2 114.36(11) . .
N3 Al2 C3 117.79(13) . .
N2 Al2 C3 111.99(13) . .
N3 Al2 N4 107.77(12) . .
N2 Al2 N4 97.53(11) . .
C3 Al2 N4 104.73(13) . .
N3 Al2 Al1 35.47(7) . .
N2 Al2 Al1 79.77(7) . .
C3 Al2 Al1 144.82(11) . .
N4 Al2 Al1 106.36(8) . .

loop_
_geom_bond_atom_site_label_1
_geom_bond_atom_site_label_2
_geom_bond_distance
_geom_bond_site_symmetry_2
C1 N1 1.306(4) .
C1 N2 1.373(3) .
C1 C4 1.506(4) .
C1A C2A 1.447(9) .
C1B C2B 1.488(8) .
C3 Al2 1.944(3) .
C2A C3A 1.257(7) .
C2A C4A 1.386(8) .
C2B C6B 1.315(9) .
C2B C3B 1.321(7) .
C2 Al1 1.971(3) .
C3A C5A 1.417(8) .
C3B C4B 1.316(8) .
C4 C5 1.390(4) .
C4 C9 1.394(4) .
C4A C7A 1.241(7) .
C4B C7B 1.381(12) .
C5 C6 1.384(4) .
C5A C6A 1.311(9) .
C5B C7B 1.37(2) .
C5B C6B 1.420(19) .
C6 C7 1.393(4) .
C6A C7A 1.461(8) .
C7 C8 1.390(4) .
C7 C10 1.526(4) .
C8 C9 1.383(4) .
C10 C11 1.532(4) .
C10 C12 1.533(4) .
C10 C13 1.534(5) .
C14 C19 1.411(4) .
C14 C15 1.415(4) .
C14 N3 1.429(4) .
C15 C16 1.390(4) .
C15 C23 1.503(4) .
C16 C17 1.364(5) .
C17 C18 1.373(5) .
C18 C19 1.383(4) .
C19 C20 1.512(4) .
C20 C21 1.529(5) .
C20 C22 1.533(4) .
C23 C24 1.529(4) .
C23 C25 1.545(5) .
C26 C27 1.395(4) .
C26 C31 1.422(4) .
C26 N2 1.438(4) .
C27 C28 1.402(4) .
C27 C32 1.517(4) .
C28 C29 1.368(5) .
C29 C30 1.373(5) .
C30 C31 1.385(4) .
C31 C36 1.510(4) .
C32 C34 1.531(4) .
C32 C33 1.539(5) .
C35 C36 1.516(4) .
C36 C37 1.535(4) .
C38 N4 1.151(4) .
C38 C39 1.436(5) .
C39 C40 1.380(4) .
C39 C44 1.383(4) .
C40 C41 1.380(5) .
C41 C42 1.386(4) .
C42 C43 1.390(4) .
C42 C45 1.530(4) .
C43 C44 1.381(4) .
C45 C47 1.523(4) .
C45 C46 1.525(5) .
C45 C48 1.548(5) .
N1 Al1 1.895(2) 3_565
N1 Al1 1.918(3) .
N3 Al2 1.808(3) .
N3 Al1 1.825(2) .
N2 Al2 1.892(2) .
N4 Al2 2.009(3) .
Al1 N1 1.895(2) 3_565
Al1 Al1 2.7728(17) 3_565
Al1 Al2 2.9659(12) .
